data_1534500
loop_
_publ_author_name
'Salloum, D.'
'Gautier, R.'
'Gougeon, P.'
'Potel, M.'

_publ_section_title
;
 Syntheses and structural trends of the In(x) Mo15 S19 (0<= x<= 3.7)
 compounds containing Mo6 and Mo9 clusters
;
_journal_name_full 'Journal of Solid State Chemistry'
_journal_page_first 1672
_journal_page_last 1680
_journal_volume 177
_journal_year 2004
_chemical_formula_sum 'In0.708 Mo15 S19'
_space_group_IT_number 176
_symmetry_space_group_name_Hall '-P 6c'
_symmetry_space_group_name_H-M 'P 63/m'
_cell_angle_alpha 90
_cell_angle_beta 90
_cell_angle_gamma 120
_cell_formula_units_Z 2
_cell_length_a 9.2947
_cell_length_b 9.2947
_cell_length_c 18.9884
_cell_volume 1420.659
_citation_journal_id_ASTM JSSCBI
_cod_data_source_file Salloum_JSSCBI_2004_1198.cif
_cod_data_source_block In0.708Mo15S19
_cod_database_code 1534500

loop_
_symmetry_equiv_pos_as_xyz
x,y,z
x-y,x,z+1/2
-y,x-y,z
-x,-y,z+1/2
-x+y,-x,z
y,-x+y,z+1/2
-x,-y,-z
-x+y,-x,-z-1/2
y,-x+y,-z
x,y,-z-1/2
x-y,x,-z
-y,x-y,-z-1/2

loop_
_atom_site_label
_atom_site_type_symbol
_atom_site_fract_x
_atom_site_fract_y
_atom_site_fract_z
_atom_site_occupancy
_atom_site_U_iso_or_equiv
S1 S 0.31773 0.0314 -0.04883 1 0.0
S4 S 0 0 -0.15863 1 0.0
Mo1 Mo 0.17544 0.01565 0.0609 1 0.0
In1 In -0.047 -0.205 -0.25 0.236 0.0
S2 S 0.01358 0.63084 -0.14078 1 0.0
Mo2 Mo 0.31597 -0.17602 -0.12962 1 0.0
S5 S 0.6667 0.3333 0.03193 1 0.0
S3 S 0.3081 -0.041 -0.25 1 0.0
Mo3 Mo 0.15849 -0.34657 -0.25 1 0.0
